data_4330587
loop_
_publ_author_name
'Weiyin Yi'
'Jie Zhang'
'Zhenxia Chen'
'Xigeng Zhou'

_publ_section_title
;
 Me-Si Bond Cleavage of Anionic Bis(trimethylsilyl)amide in
 Scorpionate-Anchored Rare Earth Metal Complexes
;
_journal_name_full 'Inorganic Chemistry'
_journal_page_first 10631
_journal_page_last 10638
_journal_paper_doi 10.1021/ic3008552
_journal_volume 51
_journal_year 2012
_chemical_formula_sum 'C69 H126 B2 Er2 N18 Si4'
_chemical_formula_weight 1676.38
_chemical_name_systematic
; 
 ? 
;
_space_group_IT_number 14
_symmetry_cell_setting monoclinic
_symmetry_space_group_name_Hall '-P 2ybc'
_symmetry_space_group_name_H-M 'P 1 21/c 1'
_atom_sites_solution_hydrogens geom
_atom_sites_solution_primary direct
_atom_sites_solution_secondary difmap
_audit_creation_method SHELXL-97
_cell_angle_alpha 90.00
_cell_angle_beta 101.077(8)
_cell_angle_gamma 90.00
_cell_formula_units_Z 4
_cell_length_a 16.770(9)
_cell_length_b 13.305(8)
_cell_length_c 38.14(2)
_cell_measurement_reflns_used 999
_cell_measurement_temperature 293(2)
_cell_measurement_theta_max 24.103
_cell_measurement_theta_min 3.110
_cell_volume 8351(8)
_computing_cell_refinement 'Bruker SMART'
_computing_data_collection 'Bruker SMART'
_computing_data_reduction 'Bruker SHELXTL'
_computing_molecular_graphics 'Bruker SHELXTL'
_computing_publication_material 'Bruker SHELXTL'
_computing_structure_refinement 'SHELXL-97 (Sheldrick, 1997)'
_computing_structure_solution 'SHELXS-97 (Sheldrick, 1990)'
_diffrn_ambient_temperature 293(2)
_diffrn_measured_fraction_theta_full 0.996
_diffrn_measured_fraction_theta_max 0.996
_diffrn_measurement_device_type 'CCD area detector'
_diffrn_measurement_method 'phi and omega scans'
_diffrn_radiation_monochromator graphite
_diffrn_radiation_source 'fine-focus sealed tube'
_diffrn_radiation_type MoK\a
_diffrn_radiation_wavelength 0.71073
_diffrn_reflns_av_R_equivalents 0.0859
_diffrn_reflns_av_sigmaI/netI 0.1138
_diffrn_reflns_limit_h_max 16
_diffrn_reflns_limit_h_min -19
_diffrn_reflns_limit_k_max 15
_diffrn_reflns_limit_k_min -15
_diffrn_reflns_limit_l_max 42
_diffrn_reflns_limit_l_min -45
_diffrn_reflns_number 33797
_diffrn_reflns_theta_full 25.01
_diffrn_reflns_theta_max 25.01
_diffrn_reflns_theta_min 1.09
_exptl_absorpt_coefficient_mu 2.101
_exptl_absorpt_correction_T_max 0.9022
_exptl_absorpt_correction_T_min 0.7434
_exptl_absorpt_correction_type multi-scan
_exptl_absorpt_process_details sadabs
_exptl_crystal_colour pink
_exptl_crystal_density_diffrn 1.333
_exptl_crystal_description sheet
_exptl_crystal_F_000 3472
_exptl_crystal_size_max 0.15
_exptl_crystal_size_mid 0.10
_exptl_crystal_size_min 0.05
_refine_diff_density_max 2.369
_refine_diff_density_min -2.714
_refine_diff_density_rms 0.208
_refine_ls_extinction_method none
_refine_ls_goodness_of_fit_ref 1.119
_refine_ls_hydrogen_treatment constr
_refine_ls_matrix_type full
_refine_ls_number_parameters 856
_refine_ls_number_reflns 14674
_refine_ls_number_restraints 19
_refine_ls_restrained_S_all 1.119
_refine_ls_R_factor_all 0.1657
_refine_ls_R_factor_gt 0.1238
_refine_ls_shift/su_max 0.001
_refine_ls_shift/su_mean 0.000
_refine_ls_structure_factor_coef Fsqd
_refine_ls_weighting_details 'calc w=1/[\s^2^(Fo^2^)+(0.0649P)^2^+347.5318P] where P=(Fo^2^+2Fc^2^)/3'
_refine_ls_weighting_scheme calc
_refine_ls_wR_factor_gt 0.3038
_refine_ls_wR_factor_ref 0.3207
_reflns_number_gt 9452
_reflns_number_total 14674
_reflns_threshold_expression >2sigma(I)
_cod_data_source_file ic3008552_si_001_6.cif
_cod_data_source_block a01112c
_cod_original_cell_volume 8352(8)
_cod_database_code 4330587

loop_
_symmetry_equiv_pos_as_xyz
'x, y, z'
'-x, y+1/2, -z+1/2'
'-x, -y, -z'
'x, -y-1/2, z-1/2'

loop_
_atom_site_label
_atom_site_type_symbol
_atom_site_fract_x
_atom_site_fract_y
_atom_site_fract_z
_atom_site_U_iso_or_equiv
_atom_site_adp_type
_atom_site_occupancy
_atom_site_symmetry_multiplicity
_atom_site_calc_flag
_atom_site_refinement_flags
Er1 Er 0.02172(6) 0.67317(7) 0.37757(3) 0.0459(3) Uani 1 1 d .
Si1 Si -0.1927(4) 0.6846(7) 0.3416(2) 0.076(2) Uani 1 1 d .
Si2 Si -0.1014(5) 0.8603(7) 0.3304(3) 0.087(2) Uani 1 1 d .
B1 B 0.0008(15) 0.438(2) 0.4151(9) 0.069(9) Uani 1 1 d .
H1 H -0.0089 0.3880 0.4156 0.083 Uiso 1 1 d R
N1 N -0.0397(10) 0.6169(15) 0.4251(5) 0.056(5) Uani 1 1 d .
N2 N -0.0424(11) 0.5157(18) 0.4343(7) 0.081(7) Uani 1 1 d .
N3 N -0.0115(12) 0.5115(13) 0.3530(6) 0.063(5) Uani 1 1 d U
N4 N -0.0302(11) 0.4343(15) 0.3732(7) 0.072(6) Uani 1 1 d U
N5 N 0.1241(10) 0.5501(13) 0.4153(5) 0.049(4) Uani 1 1 d .
N6 N 0.0927(11) 0.4589(13) 0.4232(5) 0.056(5) Uani 1 1 d .
N7 N 0.1338(10) 0.7196(14) 0.3553(6) 0.062(5) Uani 1 1 d U
N8 N 0.1115(11) 0.8013(12) 0.4037(5) 0.053(5) Uani 1 1 d .
N9 N -0.0992(12) 0.7423(13) 0.3486(5) 0.059(5) Uani 1 1 d .
C1 C -0.1035(17) 0.774(2) 0.4410(8) 0.083(9) Uani 1 1 d .
H1A H -0.0744 0.8031 0.4242 0.125 Uiso 1 1 calc R
H1B H -0.0875 0.8066 0.4638 0.125 Uiso 1 1 calc R
H1C H -0.1608 0.7829 0.4327 0.125 Uiso 1 1 calc R
C2 C -0.0848(16) 0.666(2) 0.4449(7) 0.076(7) Uani 1 1 d .
C3 C -0.1182(18) 0.598(3) 0.4660(8) 0.101(11) Uani 1 1 d .
H3A H -0.1538 0.6127 0.4812 0.121 Uiso 1 1 calc R
C4 C -0.0880(18) 0.506(3) 0.4597(8) 0.090(10) Uani 1 1 d .
C5 C -0.103(2) 0.404(3) 0.4755(12) 0.153(19) Uani 1 1 d .
H5A H -0.1354 0.4126 0.4934 0.230 Uiso 1 1 calc R
H5B H -0.0517 0.3743 0.4861 0.230 Uiso 1 1 calc R
H5C H -0.1306 0.3608 0.4569 0.230 Uiso 1 1 calc R
C6 C -0.0401(19) 0.544(3) 0.2867(8) 0.121(14) Uani 1 1 d .
H6A H -0.0149 0.6068 0.2943 0.181 Uiso 1 1 calc R
H6B H -0.0947 0.5553 0.2742 0.181 Uiso 1 1 calc R
H6C H -0.0098 0.5107 0.2711 0.181 Uiso 1 1 calc R
C7 C -0.0416(14) 0.481(2) 0.3174(8) 0.077(9) Uani 1 1 d .
C8 C -0.074(3) 0.384(3) 0.3195(11) 0.126(15) Uani 1 1 d .
H8A H -0.1000 0.3463 0.3000 0.151 Uiso 1 1 calc R
C9 C -0.064(3) 0.356(3) 0.3505(14) 0.137(18) Uani 1 1 d U
C10 C -0.093(2) 0.267(3) 0.3701(14) 0.17(2) Uani 1 1 d .
H10A H -0.1188 0.2180 0.3530 0.250 Uiso 1 1 calc R
H10B H -0.1316 0.2898 0.3840 0.250 Uiso 1 1 calc R
H10C H -0.0477 0.2362 0.3856 0.250 Uiso 1 1 calc R
C11 C 0.2646(14) 0.6218(18) 0.4236(7) 0.069(7) Uani 1 1 d .
H11A H 0.2363 0.6796 0.4125 0.103 Uiso 1 1 calc R
H11B H 0.3025 0.5985 0.4095 0.103 Uiso 1 1 calc R
H11C H 0.2934 0.6396 0.4471 0.103 Uiso 1 1 calc R
C12 C 0.2055(13) 0.5411(16) 0.4266(6) 0.053(5) Uani 1 1 d .
C13 C 0.2232(15) 0.4463(19) 0.4412(6) 0.065(6) Uani 1 1 d .
H13A H 0.2745 0.4220 0.4513 0.078 Uiso 1 1 calc R
C14 C 0.1520(16) 0.3956(18) 0.4379(8) 0.070(7) Uani 1 1 d .
C15 C 0.1326(17) 0.288(2) 0.4478(8) 0.086(9) Uani 1 1 d .
H15A H 0.0749 0.2774 0.4422 0.128 Uiso 1 1 calc R
H15B H 0.1519 0.2776 0.4729 0.128 Uiso 1 1 calc R
H15C H 0.1589 0.2413 0.4346 0.128 Uiso 1 1 calc R
C16 C 0.1789(15) 0.7068(17) 0.3254(6) 0.061(6) Uani 1 1 d .
H16A H 0.2340 0.7322 0.3340 0.073 Uiso 1 1 calc R
C17 C 0.1861(18) 0.5940(19) 0.3211(7) 0.076(8) Uani 1 1 d .
H17A H 0.1323 0.5644 0.3159 0.091 Uiso 1 1 calc R
H17B H 0.2152 0.5654 0.3433 0.091 Uiso 1 1 calc R
C18 C 0.2324(19) 0.568(3) 0.2901(8) 0.094(10) Uani 1 1 d .
H18A H 0.2889 0.5876 0.2973 0.113 Uiso 1 1 calc R
H18B H 0.2309 0.4959 0.2864 0.113 Uiso 1 1 calc R
C19 C 0.199(2) 0.616(3) 0.2572(8) 0.099(10) Uani 1 1 d .
H19A H 0.1440 0.5936 0.2487 0.119 Uiso 1 1 calc R
H19B H 0.2312 0.5992 0.2393 0.119 Uiso 1 1 calc R
C20 C 0.200(2) 0.731(3) 0.2629(8) 0.113(12) Uani 1 1 d .
H20A H 0.2555 0.7545 0.2712 0.135 Uiso 1 1 calc R
H20B H 0.1784 0.7651 0.2406 0.135 Uiso 1 1 calc R
C21 C 0.1491(19) 0.755(2) 0.2902(8) 0.090(9) Uani 1 1 d .
H21A H 0.1477 0.8268 0.2934 0.108 Uiso 1 1 calc R
H21B H 0.0940 0.7321 0.2811 0.108 Uiso 1 1 calc R
C22 C 0.1369(16) 0.8618(17) 0.4343(7) 0.069(7) Uani 1 1 d .
H22A H 0.1945 0.8778 0.4358 0.083 Uiso 1 1 calc R
C23 C 0.0918(17) 0.9573(18) 0.4341(8) 0.083(9) Uani 1 1 d .
H23A H 0.0341 0.9426 0.4296 0.100 Uiso 1 1 calc R
H23B H 0.1025 0.9985 0.4146 0.100 Uiso 1 1 calc R
C24 C 0.113(2) 1.019(3) 0.4691(9) 0.118(14) Uani 1 1 d .
H24A H 0.1692 1.0415 0.4724 0.141 Uiso 1 1 calc R
H24B H 0.0784 1.0770 0.4677 0.141 Uiso 1 1 calc R
C25 C 0.103(2) 0.955(3) 0.4999(10) 0.116(14) Uani 1 1 d .
H25A H 0.1206 0.9918 0.5220 0.140 Uiso 1 1 calc R
H25B H 0.0457 0.9387 0.4980 0.140 Uiso 1 1 calc R
C26 C 0.1497(19) 0.863(3) 0.5005(8) 0.099(10) Uani 1 1 d .
H26A H 0.1435 0.8246 0.5215 0.119 Uiso 1 1 calc R
H26B H 0.2066 0.8808 0.5032 0.119 Uiso 1 1 calc R
C27 C 0.1281(17) 0.798(2) 0.4690(6) 0.073(7) Uani 1 1 d .
H27A H 0.0728 0.7735 0.4669 0.088 Uiso 1 1 calc R
H27B H 0.1641 0.7398 0.4713 0.088 Uiso 1 1 calc R
C28 C 0.1559(14) 0.7921(15) 0.3784(6) 0.055(6) Uani 1 1 d .
C29 C 0.2249(14) 0.856(2) 0.3748(8) 0.102(12) Uani 1 1 d .
H29A H 0.2723 0.8157 0.3752 0.152 Uiso 1 1 calc R
H29B H 0.2351 0.9036 0.3942 0.152 Uiso 1 1 calc R
H29C H 0.2125 0.8923 0.3525 0.152 Uiso 1 1 calc R
C30 C -0.2058(16) 0.576(2) 0.3689(10) 0.116(13) Uani 1 1 d .
H30A H -0.1656 0.5260 0.3667 0.174 Uiso 1 1 calc R
H30B H -0.2591 0.5481 0.3611 0.174 Uiso 1 1 calc R
H30C H -0.1995 0.5959 0.3935 0.174 Uiso 1 1 calc R
C31 C -0.232(2) 0.635(3) 0.2950(8) 0.147(17) Uani 1 1 d .
H31A H -0.1920 0.5916 0.2880 0.220 Uiso 1 1 calc R
H31B H -0.2426 0.6902 0.2786 0.220 Uiso 1 1 calc R
H31C H -0.2812 0.5979 0.2947 0.220 Uiso 1 1 calc R
C32 C -0.2772(16) 0.762(3) 0.3515(10) 0.115(12) Uani 1 1 d .
H32A H -0.2631 0.7876 0.3754 0.172 Uiso 1 1 calc R
H32B H -0.3253 0.7215 0.3492 0.172 Uiso 1 1 calc R
H32C H -0.2871 0.8171 0.3350 0.172 Uiso 1 1 calc R
C33 C -0.139(2) 0.960(3) 0.3597(16) 0.19(3) Uani 1 1 d .
H33A H -0.1932 0.9434 0.3629 0.281 Uiso 1 1 calc R
H33B H -0.1405 1.0249 0.3482 0.281 Uiso 1 1 calc R
H33C H -0.1035 0.9632 0.3825 0.281 Uiso 1 1 calc R
C34 C -0.160(4) 0.873(4) 0.2860(12) 0.25(4) Uani 1 1 d .
H34A H -0.1418 0.8241 0.2706 0.376 Uiso 1 1 calc R
H34B H -0.1535 0.9390 0.2772 0.376 Uiso 1 1 calc R
H34C H -0.2164 0.8610 0.2864 0.376 Uiso 1 1 calc R
C35 C 0.0045(19) 0.914(3) 0.3294(13) 0.15(2) Uani 1 1 d .
H35A H 0.0323 0.8706 0.3156 0.231 Uiso 1 1 calc R
H35B H 0.0351 0.9188 0.3534 0.231 Uiso 1 1 calc R
H35C H -0.0010 0.9797 0.3188 0.231 Uiso 1 1 calc R
Er2 Er 0.47608(6) 0.14721(7) 0.37844(3) 0.0461(3) Uani 1 1 d .
Si3 Si 0.4720(5) 0.3403(6) 0.3152(2) 0.0702(19) Uani 1 1 d .
Si4 Si 0.5838(5) 0.1740(7) 0.3078(2) 0.079(2) Uani 1 1 d .
B2 B 0.4898(15) -0.0934(17) 0.4128(7) 0.048(6) Uani 1 1 d .
H2 H 0.4852 -0.1511 0.4243 0.057 Uiso 1 1 d R
N10 N 0.4247(12) 0.0680(14) 0.4268(5) 0.061(5) Uani 1 1 d .
N11 N 0.4414(11) -0.0365(13) 0.4344(5) 0.054(5) Uani 1 1 d .
N12 N 0.5897(11) 0.0444(14) 0.4066(6) 0.062(5) Uani 1 1 d .
N13 N 0.5773(10) -0.0516(13) 0.4179(4) 0.047(4) Uani 1 1 d .
N14 N 0.4292(11) -0.0150(14) 0.3521(4) 0.054(5) Uani 1 1 d .
N15 N 0.4495(11) -0.0986(15) 0.3731(5) 0.063(5) Uani 1 1 d .
N16 N 0.3588(13) 0.2394(12) 0.3688(5) 0.064(6) Uani 1 1 d .
N17 N 0.4674(11) 0.3058(13) 0.4017(4) 0.052(4) Uani 1 1 d .
N18 N 0.5152(12) 0.2267(15) 0.3298(5) 0.064(5) Uani 1 1 d .
C36 C 0.3579(18) 0.204(2) 0.4542(7) 0.085(9) Uani 1 1 d .
H36A H 0.3760 0.2408 0.4356 0.128 Uiso 1 1 calc R
H36B H 0.3810 0.2322 0.4770 0.128 Uiso 1 1 calc R
H36C H 0.2997 0.2067 0.4507 0.128 Uiso 1 1 calc R
C37 C 0.3839(13) 0.0971(19) 0.4530(6) 0.058(6) Uani 1 1 d .
C38 C 0.3724(15) 0.0165(19) 0.4743(7) 0.067(7) Uani 1 1 d .
H38A H 0.3446 0.0173 0.4932 0.080 Uiso 1 1 calc R
C39 C 0.4094(14) -0.0641(17) 0.4626(6) 0.058(6) Uani 1 1 d .
C40 C 0.4141(18) -0.170(2) 0.4765(8) 0.093(9) Uani 1 1 d .
H40A H 0.4428 -0.2112 0.4624 0.140 Uiso 1 1 calc R
H40B H 0.3602 -0.1960 0.4751 0.140 Uiso 1 1 calc R
H40C H 0.4423 -0.1707 0.5009 0.140 Uiso 1 1 calc R
C41 C 0.7130(15) 0.1550(19) 0.4072(12) 0.139(18) Uani 1 1 d .
H41A H 0.6721 0.2031 0.3974 0.209 Uiso 1 1 calc R
H41B H 0.7477 0.1426 0.3903 0.209 Uiso 1 1 calc R
H41C H 0.7448 0.1809 0.4289 0.209 Uiso 1 1 calc R
C42 C 0.6732(14) 0.0587(17) 0.4148(7) 0.060(6) Uani 1 1 d .
C43 C 0.7095(14) -0.0290(19) 0.4305(6) 0.061(6) Uani 1 1 d .
H43A H 0.7646 -0.0397 0.4389 0.073 Uiso 1 1 calc R
C44 C 0.6483(16) -0.0955(17) 0.4310(6) 0.060(6) Uani 1 1 d .
C45 C 0.6531(15) -0.2031(18) 0.4433(7) 0.073(7) Uani 1 1 d .
H45A H 0.5993 -0.2303 0.4406 0.110 Uiso 1 1 calc R
H45B H 0.6793 -0.2062 0.4680 0.110 Uiso 1 1 calc R
H45C H 0.6838 -0.2414 0.4292 0.110 Uiso 1 1 calc R
C46 C 0.3738(18) 0.029(2) 0.2905(6) 0.088(9) Uani 1 1 d .
H46A H 0.3812 0.0958 0.3002 0.133 Uiso 1 1 calc R
H46B H 0.3173 0.0181 0.2809 0.133 Uiso 1 1 calc R
H46C H 0.4047 0.0213 0.2720 0.133 Uiso 1 1 calc R
C47 C 0.4019(14) -0.0451(19) 0.3193(6) 0.059(6) Uani 1 1 d .
C48 C 0.4058(14) -0.1489(18) 0.3178(7) 0.063(6) Uani 1 1 d .
H48A H 0.3917 -0.1886 0.2974 0.076 Uiso 1 1 calc R
C49 C 0.4337(16) -0.181(2) 0.3508(7) 0.072(7) Uani 1 1 d .
C50 C 0.4528(17) -0.2884(18) 0.3635(9) 0.092(10) Uani 1 1 d .
H50A H 0.4759 -0.2879 0.3886 0.138 Uiso 1 1 calc R
H50B H 0.4908 -0.3175 0.3506 0.138 Uiso 1 1 calc R
H50C H 0.4037 -0.3273 0.3595 0.138 Uiso 1 1 calc R
C51 C 0.2779(13) 0.2387(15) 0.3432(7) 0.055(6) Uani 1 1 d .
H51A H 0.2849 0.2545 0.3189 0.066 Uiso 1 1 calc R
C52 C 0.2438(14) 0.1345(18) 0.3450(8) 0.075(8) Uani 1 1 d .
H52A H 0.2319 0.1221 0.3685 0.090 Uiso 1 1 calc R
H52B H 0.2829 0.0848 0.3404 0.090 Uiso 1 1 calc R
C53 C 0.1641(18) 0.127(2) 0.3158(10) 0.101(11) Uani 1 1 d .
H53A H 0.1752 0.1439 0.2925 0.121 Uiso 1 1 calc R
H53B H 0.1419 0.0599 0.3150 0.121 Uiso 1 1 calc R
C54 C 0.1043(19) 0.202(2) 0.3264(12) 0.118(13) Uani 1 1 d .
H54A H 0.0930 0.1838 0.3496 0.142 Uiso 1 1 calc R
H54B H 0.0537 0.1994 0.3092 0.142 Uiso 1 1 calc R
C55 C 0.1371(15) 0.310(2) 0.3282(11) 0.106(12) Uani 1 1 d .
H55A H 0.0973 0.3546 0.3354 0.127 Uiso 1 1 calc R
H55B H 0.1437 0.3304 0.3045 0.127 Uiso 1 1 calc R
C56 C 0.2335(17) 0.327(2) 0.3589(7) 0.095(11) Uani 1 1 d .
H56A H 0.2581 0.3915 0.3564 0.114 Uiso 1 1 calc R
H56B H 0.2293 0.3154 0.3836 0.114 Uiso 1 1 calc R
C57 C 0.5233(12) 0.3905(17) 0.4139(6) 0.051(5) Uani 1 1 d .
H57A H 0.5398 0.4209 0.3930 0.061 Uiso 1 1 calc R
C58 C 0.596(3) 0.350(3) 0.4376(13) 0.151(16) Uani 1 1 d U
H58A H 0.6221 0.3005 0.4246 0.182 Uiso 1 1 calc R
H58B H 0.5806 0.3161 0.4578 0.182 Uiso 1 1 calc R
C59 C 0.6583(19) 0.435(3) 0.4514(14) 0.16(2) Uani 1 1 d .
H59A H 0.7047 0.4071 0.4677 0.195 Uiso 1 1 calc R
H59B H 0.6777 0.4653 0.4315 0.195 Uiso 1 1 calc R
C60 C 0.617(3) 0.515(3) 0.4708(9) 0.125(15) Uani 1 1 d .
H60A H 0.6040 0.4869 0.4924 0.150 Uiso 1 1 calc R
H60B H 0.6546 0.5709 0.4777 0.150 Uiso 1 1 calc R
C61 C 0.545(3) 0.552(3) 0.4485(12) 0.144(17) Uani 1 1 d .
H61A H 0.5600 0.5897 0.4290 0.172 Uiso 1 1 calc R
H61B H 0.5180 0.5974 0.4622 0.172 Uiso 1 1 calc R
C62 C 0.485(2) 0.469(2) 0.4328(11) 0.127(14) Uani 1 1 d .
H62A H 0.4632 0.4385 0.4519 0.153 Uiso 1 1 calc R
H62B H 0.4405 0.4995 0.4162 0.153 Uiso 1 1 calc R
C63 C 0.4064(15) 0.3959(17) 0.3465(6) 0.061(6) Uani 1 1 d .
H63A H 0.4298 0.4580 0.3572 0.073 Uiso 1 1 calc R
H63B H 0.3517 0.4092 0.3337 0.073 Uiso 1 1 calc R
C64 C 0.4033(19) 0.341(3) 0.2697(8) 0.112(11) Uani 1 1 d .
H64A H 0.4322 0.3143 0.2523 0.168 Uiso 1 1 calc R
H64B H 0.3866 0.4086 0.2633 0.168 Uiso 1 1 calc R
H64C H 0.3563 0.3002 0.2703 0.168 Uiso 1 1 calc R
C65 C 0.550(2) 0.439(2) 0.3115(12) 0.146(18) Uani 1 1 d .
H65A H 0.5851 0.4155 0.2962 0.218 Uiso 1 1 calc R
H65B H 0.5813 0.4534 0.3348 0.218 Uiso 1 1 calc R
H65C H 0.5230 0.4995 0.3016 0.218 Uiso 1 1 calc R
C66 C 0.6825(19) 0.246(3) 0.3147(10) 0.119(13) Uani 1 1 d .
H66A H 0.7052 0.2498 0.3398 0.178 Uiso 1 1 calc R
H66B H 0.6725 0.3129 0.3053 0.178 Uiso 1 1 calc R
H66C H 0.7200 0.2125 0.3026 0.178 Uiso 1 1 calc R
C67 C 0.551(2) 0.174(3) 0.2571(7) 0.114(12) Uani 1 1 d .
H67A H 0.4996 0.1404 0.2505 0.171 Uiso 1 1 calc R
H67B H 0.5909 0.1398 0.2466 0.171 Uiso 1 1 calc R
H67C H 0.5457 0.2421 0.2485 0.171 Uiso 1 1 calc R
C68 C 0.605(2) 0.039(2) 0.3185(8) 0.096(10) Uani 1 1 d .
H68A H 0.5543 0.0019 0.3142 0.145 Uiso 1 1 calc R
H68B H 0.6301 0.0319 0.3432 0.145 Uiso 1 1 calc R
H68C H 0.6398 0.0122 0.3037 0.145 Uiso 1 1 calc R
C69 C 0.4062(12) 0.3180(16) 0.3740(6) 0.052(5) Uani 1 1 d .

loop_
_atom_site_aniso_label
_atom_site_aniso_U_11
_atom_site_aniso_U_22
_atom_site_aniso_U_33
_atom_site_aniso_U_23
_atom_site_aniso_U_13
_atom_site_aniso_U_12
Er1 0.0444(5) 0.0444(5) 0.0490(6) 0.0045(4) 0.0091(4) 0.0027(4)
Si1 0.056(4) 0.094(6) 0.074(5) -0.009(4) 0.000(4) 0.015(4)
Si2 0.080(5) 0.079(5) 0.097(6) 0.032(5) 0.007(5) 0.015(4)
B1 0.031(13) 0.048(15) 0.13(3) 0.034(16) 0.018(16) -0.002(11)
N1 0.041(10) 0.071(13) 0.051(11) 0.014(9) -0.006(8) -0.001(9)
N2 0.034(11) 0.097(17) 0.110(19) 0.033(14) 0.007(11) -0.001(11)
N3 0.074(11) 0.043(9) 0.078(12) -0.010(9) 0.029(10) 0.014(9)
N4 0.041(11) 0.066(13) 0.110(19) -0.016(12) 0.014(11) -0.029(10)
N5 0.040(10) 0.057(11) 0.047(11) 0.003(8) 0.000(8) -0.009(8)
N6 0.058(12) 0.039(10) 0.071(13) 0.019(9) 0.010(10) 0.005(9)
N7 0.034(9) 0.068(11) 0.093(12) -0.037(10) 0.034(9) -0.020(8)
N8 0.066(12) 0.035(9) 0.059(12) -0.002(8) 0.015(10) -0.012(8)
N9 0.062(13) 0.053(11) 0.055(12) 0.005(9) -0.004(9) 0.019(9)
C1 0.076(19) 0.10(2) 0.08(2) 0.003(16) 0.038(16) 0.025(16)
C2 0.064(16) 0.10(2) 0.073(18) 0.005(15) 0.026(14) 0.015(15)
C3 0.08(2) 0.16(3) 0.07(2) 0.05(2) 0.044(17) 0.02(2)
C4 0.066(18) 0.11(2) 0.10(2) 0.06(2) 0.026(16) 0.004(17)
C5 0.10(3) 0.16(4) 0.21(5) 0.12(4) 0.05(3) 0.01(3)
C6 0.08(2) 0.21(4) 0.06(2) -0.03(3) -0.003(17) 0.02(3)
C7 0.038(13) 0.09(2) 0.09(2) -0.046(17) -0.010(13) 0.009(13)
C8 0.13(3) 0.13(3) 0.10(3) -0.05(3) -0.01(3) -0.04(3)
C9 0.11(3) 0.14(4) 0.17(4) -0.08(3) 0.06(3) -0.08(3)
C10 0.11(3) 0.10(3) 0.29(6) -0.07(3) 0.04(4) -0.05(2)
C11 0.053(14) 0.068(16) 0.077(17) -0.011(13) -0.011(12) 0.033(12)
C12 0.048(13) 0.046(12) 0.066(15) -0.005(10) 0.011(11) 0.002(10)
C13 0.050(14) 0.082(18) 0.057(15) 0.005(13) -0.004(11) 0.011(13)
C14 0.062(16) 0.062(15) 0.10(2) 0.025(14) 0.041(15) 0.025(13)
C15 0.077(19) 0.09(2) 0.09(2) 0.047(17) 0.024(16) 0.025(16)
C16 0.066(16) 0.055(14) 0.067(16) 0.007(11) 0.027(13) 0.008(12)
C17 0.10(2) 0.078(18) 0.057(16) -0.007(13) 0.029(15) 0.008(16)
C18 0.09(2) 0.12(3) 0.08(2) -0.016(18) 0.033(18) 0.022(19)
C19 0.12(3) 0.13(3) 0.057(19) 0.000(18) 0.024(18) 0.01(2)
C20 0.12(3) 0.16(4) 0.06(2) 0.03(2) 0.026(19) 0.01(3)
C21 0.11(2) 0.09(2) 0.09(2) 0.020(17) 0.042(19) 0.014(18)
C22 0.072(17) 0.050(14) 0.083(19) -0.009(13) 0.010(14) -0.012(12)
C23 0.09(2) 0.047(14) 0.11(2) -0.031(14) 0.009(17) -0.007(14)
C24 0.17(4) 0.09(2) 0.11(3) -0.06(2) 0.06(3) -0.04(2)
C25 0.08(2) 0.14(3) 0.12(3) -0.08(3) 0.01(2) 0.01(2)
C26 0.08(2) 0.14(3) 0.07(2) -0.02(2) 0.002(16) 0.00(2)
C27 0.09(2) 0.077(17) 0.046(14) -0.004(12) 0.001(13) 0.019(15)
C28 0.069(15) 0.042(12) 0.058(14) 0.029(10) 0.021(12) 0.014(11)
C29 0.048(14) 0.13(2) 0.12(2) 0.11(2) -0.014(14) -0.028(15)
C30 0.051(17) 0.10(2) 0.18(4) 0.04(2) -0.036(19) -0.014(16)
C31 0.12(3) 0.24(5) 0.06(2) -0.05(3) -0.045(19) 0.03(3)
C32 0.045(17) 0.12(3) 0.17(4) 0.00(3) 0.011(19) -0.013(17)
C33 0.09(3) 0.10(3) 0.38(8) -0.04(4) 0.07(4) -0.02(2)
C34 0.33(8) 0.22(6) 0.15(4) 0.14(4) -0.09(5) -0.09(5)
C35 0.08(2) 0.14(3) 0.24(5) 0.12(3) 0.03(3) 0.02(2)
Er2 0.0532(6) 0.0409(5) 0.0458(6) 0.0041(4) 0.0138(4) 0.0036(4)
Si3 0.077(5) 0.069(5) 0.064(4) 0.021(4) 0.013(4) -0.002(4)
Si4 0.079(5) 0.095(6) 0.070(5) 0.003(4) 0.035(4) 0.000(5)
B2 0.055(15) 0.040(13) 0.055(15) 0.007(11) 0.025(12) -0.003(11)
N10 0.063(12) 0.064(12) 0.063(13) 0.010(10) 0.028(10) 0.007(10)
N11 0.058(12) 0.048(10) 0.057(12) 0.002(8) 0.011(9) 0.006(9)
N12 0.040(11) 0.049(11) 0.099(16) 0.015(10) 0.018(10) -0.004(8)
N13 0.039(10) 0.059(11) 0.043(10) 0.002(8) 0.013(8) 0.001(8)
N14 0.061(12) 0.063(12) 0.032(10) -0.010(8) 0.000(8) -0.012(9)
N15 0.054(12) 0.074(13) 0.055(12) -0.010(10) -0.007(9) 0.014(10)
N16 0.087(15) 0.027(9) 0.082(14) 0.014(9) 0.026(12) 0.025(9)
N17 0.059(11) 0.054(10) 0.040(10) -0.021(8) 0.004(8) 0.005(9)
N18 0.060(12) 0.077(13) 0.058(12) 0.021(10) 0.019(10) 0.012(10)
C36 0.10(2) 0.09(2) 0.074(19) -0.014(15) 0.037(17) 0.018(17)
C37 0.044(13) 0.078(16) 0.052(14) 0.007(12) 0.009(11) 0.003(12)
C38 0.068(16) 0.078(17) 0.061(16) 0.001(13) 0.028(13) -0.002(14)
C39 0.052(14) 0.063(14) 0.065(15) 0.022(12) 0.023(12) -0.014(11)
C40 0.09(2) 0.09(2) 0.11(2) 0.034(18) 0.038(18) -0.008(17)
C41 0.037(14) 0.046(15) 0.34(6) 0.01(2) 0.06(2) -0.012(12)
C42 0.054(14) 0.052(13) 0.072(16) -0.015(12) 0.006(12) -0.005(11)
C43 0.040(13) 0.074(16) 0.068(16) -0.009(13) 0.006(11) 0.004(12)
C44 0.082(18) 0.057(14) 0.040(13) -0.003(10) 0.006(12) 0.004(13)
C45 0.065(16) 0.072(17) 0.086(19) 0.023(14) 0.022(14) 0.008(13)
C46 0.10(2) 0.12(2) 0.041(15) 0.015(15) 0.007(14) 0.015(19)
C47 0.060(15) 0.079(17) 0.039(13) -0.021(11) 0.008(11) -0.012(12)
C48 0.061(15) 0.065(16) 0.064(16) -0.023(13) 0.012(12) -0.007(12)
C49 0.072(17) 0.073(17) 0.068(18) -0.028(14) 0.007(13) 0.007(14)
C50 0.08(2) 0.048(15) 0.14(3) -0.044(16) 0.007(18) -0.008(14)
C51 0.041(13) 0.046(12) 0.075(16) 0.000(11) 0.003(11) 0.000(10)
C52 0.043(13) 0.057(15) 0.13(2) -0.016(15) 0.019(14) 0.000(11)
C53 0.08(2) 0.067(18) 0.15(3) 0.007(19) -0.01(2) -0.018(16)
C54 0.07(2) 0.07(2) 0.21(4) -0.02(2) 0.01(2) -0.005(16)
C55 0.044(15) 0.08(2) 0.19(4) 0.02(2) 0.009(19) 0.015(14)
C56 0.10(2) 0.12(2) 0.086(19) 0.071(18) 0.080(17) 0.066(19)
C57 0.038(12) 0.065(14) 0.054(14) 0.001(11) 0.018(10) -0.003(10)
C58 0.15(2) 0.14(2) 0.17(2) -0.005(17) 0.016(17) 0.007(17)
C59 0.06(2) 0.14(4) 0.25(6) -0.02(4) -0.06(3) -0.03(2)
C60 0.19(4) 0.09(3) 0.07(2) -0.013(18) -0.03(2) -0.02(3)
C61 0.18(4) 0.07(2) 0.15(4) 0.01(2) -0.03(3) -0.02(3)
C62 0.14(3) 0.08(2) 0.16(4) -0.08(2) 0.04(3) -0.03(2)
C63 0.074(17) 0.053(13) 0.052(14) 0.003(11) 0.003(12) 0.012(12)
C64 0.10(2) 0.15(3) 0.08(2) 0.01(2) -0.018(17) 0.01(2)
C65 0.18(4) 0.09(2) 0.21(5) 0.05(3) 0.13(4) 0.03(2)
C66 0.09(2) 0.13(3) 0.15(3) -0.01(3) 0.07(2) -0.01(2)
C67 0.16(3) 0.12(3) 0.07(2) 0.022(19) 0.06(2) 0.03(2)
C68 0.12(3) 0.10(2) 0.08(2) 0.006(17) 0.040(19) 0.01(2)
C69 0.043(12) 0.049(12) 0.063(14) -0.001(10) 0.012(10) -0.021(10)

loop_
_atom_type_symbol
_atom_type_description
_atom_type_scat_dispersion_real
_atom_type_scat_dispersion_imag
_atom_type_scat_source
C C 0.0033 0.0016 'International Tables Vol C Tables 4.2.6.8 and 6.1.1.4'
H H 0.0000 0.0000 'International Tables Vol C Tables 4.2.6.8 and 6.1.1.4'
B B 0.0013 0.0007 'International Tables Vol C Tables 4.2.6.8 and 6.1.1.4'
N N 0.0061 0.0033 'International Tables Vol C Tables 4.2.6.8 and 6.1.1.4'
Er Er -0.2586 4.9576 'International Tables Vol C Tables 4.2.6.8 and 6.1.1.4'
Si Si 0.0817 0.0704 'International Tables Vol C Tables 4.2.6.8 and 6.1.1.4'

loop_
_geom_angle_atom_site_label_1
_geom_angle_atom_site_label_2
_geom_angle_atom_site_label_3
_geom_angle
N7 Er1 N9 115.0(7)
N7 Er1 N8 57.3(6)
N9 Er1 N8 110.2(7)
N7 Er1 N3 104.2(6)
N9 Er1 N3 93.1(7)
N8 Er1 N3 154.6(7)
N7 Er1 N1 151.1(7)
N9 Er1 N1 91.3(6)
N8 Er1 N1 103.9(6)
N3 Er1 N1 85.0(7)
N7 Er1 N5 82.7(7)
N9 Er1 N5 160.6(6)
N8 Er1 N5 85.5(6)
N3 Er1 N5 74.2(6)
N1 Er1 N5 73.4(6)
N7 Er1 C28 28.4(6)
N9 Er1 C28 114.8(6)
N8 Er1 C28 29.0(6)
N3 Er1 C28 131.1(7)
N1 Er1 C28 130.3(7)
N5 Er1 C28 84.5(5)
N9 Si1 C30 118.2(11)
N9 Si1 C32 115.6(12)
C30 Si1 C32 98.3(16)
N9 Si1 C31 116.3(15)
C30 Si1 C31 101.6(19)
C32 Si1 C31 104.1(16)
N9 Si2 C34 115.4(18)
N9 Si2 C35 113.6(12)
C34 Si2 C35 107(2)
N9 Si2 C33 112.6(17)
C34 Si2 C33 108(3)
C35 Si2 C33 99.4(19)
N2 B1 N6 109(2)
N2 B1 N4 114(2)
N6 B1 N4 109(2)
N2 B1 H1 120.5
N6 B1 H1 114.2
N4 B1 H1 88.0
C2 N1 N2 106(2)
C2 N1 Er1 130.7(17)
N2 N1 Er1 122.4(16)
C4 N2 N1 109(2)
C4 N2 B1 131(2)
N1 N2 B1 120(2)
N4 N3 C7 105(2)
N4 N3 Er1 121.6(15)
C7 N3 Er1 130.7(18)
N3 N4 C9 109(3)
N3 N4 B1 119.0(18)
C9 N4 B1 131(3)
C12 N5 N6 105.0(17)
C12 N5 Er1 138.5(14)
N6 N5 Er1 115.8(12)
C14 N6 N5 111.1(19)
C14 N6 B1 127.0(19)
N5 N6 B1 121.9(17)
C28 N7 C16 118.5(18)
C28 N7 Er1 95.5(13)
C16 N7 Er1 145.4(15)
C28 N8 C22 122(2)
C28 N8 Er1 91.6(14)
C22 N8 Er1 145.6(15)
Si2 N9 Si1 113.4(11)
Si2 N9 Er1 120.5(11)
Si1 N9 Er1 126.0(10)
C2 C1 H1A 109.5
C2 C1 H1B 109.5
H1A C1 H1B 109.5
C2 C1 H1C 109.5
H1A C1 H1C 109.5
H1B C1 H1C 109.5
N1 C2 C3 110(3)
N1 C2 C1 124(2)
C3 C2 C1 126(3)
C4 C3 C2 106(2)
C4 C3 H3A 126.9
C2 C3 H3A 126.9
N2 C4 C3 108(2)
N2 C4 C5 122(3)
C3 C4 C5 130(3)
C4 C5 H5A 109.5
C4 C5 H5B 109.5
H5A C5 H5B 109.5
C4 C5 H5C 109.5
H5A C5 H5C 109.5
H5B C5 H5C 109.5
C7 C6 H6A 109.5
C7 C6 H6B 109.5
H6A C6 H6B 109.5
C7 C6 H6C 109.5
H6A C6 H6C 109.5
H6B C6 H6C 109.5
N3 C7 C8 106(3)
N3 C7 C6 124(3)
C8 C7 C6 130(3)
C9 C8 C7 110(3)
C9 C8 H8A 124.8
C7 C8 H8A 124.8
C8 C9 N4 110(4)
C8 C9 C10 135(4)
N4 C9 C10 114(4)
C9 C10 H10A 109.5
C9 C10 H10B 109.5
H10A C10 H10B 109.5
C9 C10 H10C 109.5
H10A C10 H10C 109.5
H10B C10 H10C 109.5
C12 C11 H11A 109.5
C12 C11 H11B 109.5
H11A C11 H11B 109.5
C12 C11 H11C 109.5
H11A C11 H11C 109.5
H11B C11 H11C 109.5
N5 C12 C13 109(2)
N5 C12 C11 124(2)
C13 C12 C11 126(2)
C14 C13 C12 107(2)
C14 C13 H13A 126.3
C12 C13 H13A 126.3
N6 C14 C13 107(2)
N6 C14 C15 121(2)
C13 C14 C15 132(2)
C14 C15 H15A 109.5
C14 C15 H15B 109.5
H15A C15 H15B 109.5
C14 C15 H15C 109.5
H15A C15 H15C 109.5
H15B C15 H15C 109.5
C21 C16 N7 121(2)
C21 C16 C17 110(2)
N7 C16 C17 104.9(18)
C21 C16 H16A 106.7
N7 C16 H16A 106.7
C17 C16 H16A 106.7
C16 C17 C18 111(2)
C16 C17 H17A 109.4
C18 C17 H17A 109.4
C16 C17 H17B 109.4
C18 C17 H17B 109.4
H17A C17 H17B 108.0
C19 C18 C17 113(3)
C19 C18 H18A 108.9
C17 C18 H18A 108.9
C19 C18 H18B 108.9
C17 C18 H18B 108.9
H18A C18 H18B 107.7
C18 C19 C20 109(3)
C18 C19 H19A 109.8
C20 C19 H19A 109.8
C18 C19 H19B 109.8
C20 C19 H19B 109.8
H19A C19 H19B 108.3
C21 C20 C19 108(3)
C21 C20 H20A 110.1
C19 C20 H20A 110.1
C21 C20 H20B 110.1
C19 C20 H20B 110.1
H20A C20 H20B 108.4
C16 C21 C20 114(3)
C16 C21 H21A 108.8
C20 C21 H21A 108.8
C16 C21 H21B 108.8
C20 C21 H21B 108.8
H21A C21 H21B 107.7
N8 C22 C23 114(2)
N8 C22 C27 108.4(19)
C23 C22 C27 109(2)
N8 C22 H22A 108.1
C23 C22 H22A 108.1
C27 C22 H22A 108.1
C22 C23 C24 115(3)
C22 C23 H23A 108.6
C24 C23 H23A 108.6
C22 C23 H23B 108.6
C24 C23 H23B 108.6
H23A C23 H23B 107.6
C25 C24 C23 110(3)
C25 C24 H24A 109.7
C23 C24 H24A 109.7
C25 C24 H24B 109.7
C23 C24 H24B 109.7
H24A C24 H24B 108.2
C26 C25 C24 110(3)
C26 C25 H25A 109.6
C24 C25 H25A 109.6
C26 C25 H25B 109.6
C24 C25 H25B 109.6
H25A C25 H25B 108.1
C25 C26 C27 116(3)
C25 C26 H26A 108.3
C27 C26 H26A 108.3
C25 C26 H26B 108.3
C27 C26 H26B 108.3
H26A C26 H26B 107.4
C26 C27 C22 108(2)
C26 C27 H27A 110.1
C22 C27 H27A 110.1
C26 C27 H27B 110.1
C22 C27 H27B 110.1
H27A C27 H27B 108.4
N7 C28 N8 115(2)
N7 C28 C29 119(2)
N8 C28 C29 125(2)
N7 C28 Er1 56.1(11)
N8 C28 Er1 59.4(11)
C29 C28 Er1 173.9(17)
C28 C29 H29A 109.5
C28 C29 H29B 109.5
H29A C29 H29B 109.5
C28 C29 H29C 109.5
H29A C29 H29C 109.5
H29B C29 H29C 109.5
Si1 C30 H30A 109.5
Si1 C30 H30B 109.5
H30A C30 H30B 109.5
Si1 C30 H30C 109.5
H30A C30 H30C 109.5
H30B C30 H30C 109.5
Si1 C31 H31A 109.5
Si1 C31 H31B 109.5
H31A C31 H31B 109.5
Si1 C31 H31C 109.5
H31A C31 H31C 109.5
H31B C31 H31C 109.5
Si1 C32 H32A 109.5
Si1 C32 H32B 109.5
H32A C32 H32B 109.5
Si1 C32 H32C 109.5
H32A C32 H32C 109.5
H32B C32 H32C 109.5
Si2 C33 H33A 109.5
Si2 C33 H33B 109.5
H33A C33 H33B 109.5
Si2 C33 H33C 109.5
H33A C33 H33C 109.5
H33B C33 H33C 109.5
Si2 C34 H34A 109.5
Si2 C34 H34B 109.5
H34A C34 H34B 109.5
Si2 C34 H34C 109.5
H34A C34 H34C 109.5
H34B C34 H34C 109.5
Si2 C35 H35A 109.5
Si2 C35 H35B 109.5
H35A C35 H35B 109.5
Si2 C35 H35C 109.5
H35A C35 H35C 109.5
H35B C35 H35C 109.5
N16 Er2 N17 56.9(7)
N16 Er2 N18 89.6(7)
N17 Er2 N18 86.5(7)
N16 Er2 N10 86.3(6)
N17 Er2 N10 92.7(6)
N18 Er2 N10 175.6(7)
N16 Er2 N12 162.3(7)
N17 Er2 N12 116.7(7)
N18 Er2 N12 106.9(6)
N10 Er2 N12 77.3(6)
N16 Er2 N14 102.1(7)
N17 Er2 N14 158.0(6)
N18 Er2 N14 101.0(7)
N10 Er2 N14 78.2(6)
N12 Er2 N14 81.2(6)
N16 Er2 C69 30.7(6)
N17 Er2 C69 31.4(6)
N18 Er2 C69 74.9(7)
N10 Er2 C69 102.3(6)
N12 Er2 C69 147.7(7)
N14 Er2 C69 130.7(6)
N18 Si3 C65 112.6(14)
N18 Si3 C64 116.4(14)
C65 Si3 C64 103.7(18)
N18 Si3 C63 113.2(10)
C65 Si3 C63 105.5(14)
C64 Si3 C63 104.4(13)
N18 Si4 C68 113.9(12)
N18 Si4 C66 112.4(13)
C68 Si4 C66 109.9(16)
N18 Si4 C67 114.2(13)
C68 Si4 C67 103.2(15)
C66 Si4 C67 102.5(16)
N11 B2 N15 112.9(19)
N11 B2 N13 110.9(18)
N15 B2 N13 111.5(17)
N11 B2 H2 93.4
N15 B2 H2 112.4
N13 B2 H2 114.6
C37 N10 N11 103.4(17)
C37 N10 Er2 137.1(16)
N11 N10 Er2 119.4(13)
C39 N11 N10 109.6(18)
C39 N11 B2 130.9(19)
N10 N11 B2 119.5(17)
N13 N12 C42 105.3(18)
N13 N12 Er2 120.6(12)
C42 N12 Er2 134.1(15)
C44 N13 N12 110.2(18)
C44 N13 B2 130.3(19)
N12 N13 B2 119.4(17)
C47 N14 N15 108.1(19)
C47 N14 Er2 133.5(16)
N15 N14 Er2 116.8(12)
N14 N15 C49 106.7(19)
N14 N15 B2 123.4(18)
C49 N15 B2 130(2)
C69 N16 C51 123.2(17)
C69 N16 Er2 85.7(14)
C51 N16 Er2 137.5(14)
C69 N17 C57 120.0(18)
C69 N17 Er2 84.4(12)
C57 N17 Er2 137.2(13)
Si4 N18 Si3 119.0(11)
Si4 N18 Er2 121.7(10)
Si3 N18 Er2 119.3(10)
C37 C36 H36A 109.5
C37 C36 H36B 109.5
H36A C36 H36B 109.5
C37 C36 H36C 109.5
H36A C36 H36C 109.5
H36B C36 H36C 109.5
N10 C37 C38 111(2)
N10 C37 C36 119(2)
C38 C37 C36 130(2)
C39 C38 C37 107(2)
C39 C38 H38A 126.4
C37 C38 H38A 126.4
N11 C39 C38 109(2)
N11 C39 C40 123(2)
C38 C39 C40 128(2)
C39 C40 H40A 109.5
C39 C40 H40B 109.5
H40A C40 H40B 109.5
C39 C40 H40C 109.5
H40A C40 H40C 109.5
H40B C40 H40C 109.5
C42 C41 H41A 109.5
C42 C41 H41B 109.5
H41A C41 H41B 109.5
C42 C41 H41C 109.5
H41A C41 H41C 109.5
H41B C41 H41C 109.5
N12 C42 C43 109(2)
N12 C42 C41 123(2)
C43 C42 C41 129(2)
C44 C43 C42 106(2)
C44 C43 H43A 126.8
C42 C43 H43A 126.8
N13 C44 C43 109(2)
N13 C44 C45 122(2)
C43 C44 C45 129(2)
C44 C45 H45A 109.5
C44 C45 H45B 109.5
H45A C45 H45B 109.5
C44 C45 H45C 109.5
H45A C45 H45C 109.5
H45B C45 H45C 109.5
C47 C46 H46A 109.5
C47 C46 H46B 109.5
H46A C46 H46B 109.5
C47 C46 H46C 109.5
H46A C46 H46C 109.5
H46B C46 H46C 109.5
N14 C47 C48 110(2)
N14 C47 C46 120(2)
C48 C47 C46 130(2)
C49 C48 C47 107(2)
C49 C48 H48A 126.4
C47 C48 H48A 126.4
C48 C49 N15 108(2)
C48 C49 C50 128(2)
N15 C49 C50 123(2)
C49 C50 H50A 109.5
C49 C50 H50B 109.5
H50A C50 H50B 109.5
C49 C50 H50C 109.5
H50A C50 H50C 109.5
H50B C50 H50C 109.5
C52 C51 N16 106.2(18)
C52 C51 C56 117(2)
N16 C51 C56 100.5(19)
C52 C51 H51A 110.7
N16 C51 H51A 110.7
C56 C51 H51A 110.7
C51 C52 C53 108(2)
C51 C52 H52A 110.2
C53 C52 H52A 110.2
C51 C52 H52B 110.2
C53 C52 H52B 110.2
H52A C52 H52B 108.5
C54 C53 C52 107(3)
C54 C53 H53A 110.4
C52 C53 H53A 110.4
C54 C53 H53B 110.4
C52 C53 H53B 110.4
H53A C53 H53B 108.6
C53 C54 C55 112(3)
C53 C54 H54A 109.2
C55 C54 H54A 109.2
C53 C54 H54B 109.2
C55 C54 H54B 109.2
H54A C54 H54B 107.9
C54 C55 C56 114(2)
C54 C55 H55A 108.7
C56 C55 H55A 108.7
C54 C55 H55B 108.7
C56 C55 H55B 108.7
H55A C55 H55B 107.6
C51 C56 C55 95(2)
C51 C56 H56A 112.7
C55 C56 H56A 112.7
C51 C56 H56B 112.7
C55 C56 H56B 112.7
H56A C56 H56B 110.1
C58 C57 N17 108(2)
C58 C57 C62 110(3)
N17 C57 C62 112.6(19)
C58 C57 H57A 108.6
N17 C57 H57A 108.6
C62 C57 H57A 108.6
C57 C58 C59 111(3)
C57 C58 H58A 109.4
C59 C58 H58A 109.4
C57 C58 H58B 109.4
C59 C58 H58B 109.4
H58A C58 H58B 108.0
C60 C59 C58 110(3)
C60 C59 H59A 109.7
C58 C59 H59A 109.7
C60 C59 H59B 109.7
C58 C59 H59B 109.7
H59A C59 H59B 108.2
C61 C60 C59 111(3)
C61 C60 H60A 109.5
C59 C60 H60A 109.5
C61 C60 H60B 109.5
C59 C60 H60B 109.5
H60A C60 H60B 108.1
C60 C61 C62 114(3)
C60 C61 H61A 108.7
C62 C61 H61A 108.7
C60 C61 H61B 108.7
C62 C61 H61B 108.7
H61A C61 H61B 107.6
C57 C62 C61 113(3)
C57 C62 H62A 109.1
C61 C62 H62A 109.1
C57 C62 H62B 109.1
C61 C62 H62B 109.1
H62A C62 H62B 107.8
C69 C63 Si3 104.5(15)
C69 C63 H63A 110.8
Si3 C63 H63A 110.8
C69 C63 H63B 110.8
Si3 C63 H63B 110.8
H63A C63 H63B 108.9
Si3 C64 H64A 109.5
Si3 C64 H64B 109.5
H64A C64 H64B 109.5
Si3 C64 H64C 109.5
H64A C64 H64C 109.5
H64B C64 H64C 109.5
Si3 C65 H65A 109.5
Si3 C65 H65B 109.5
H65A C65 H65B 109.5
Si3 C65 H65C 109.5
H65A C65 H65C 109.5
H65B C65 H65C 109.5
Si4 C66 H66A 109.5
Si4 C66 H66B 109.5
H66A C66 H66B 109.5
Si4 C66 H66C 109.5
H66A C66 H66C 109.5
H66B C66 H66C 109.5
Si4 C67 H67A 109.5
Si4 C67 H67B 109.5
H67A C67 H67B 109.5
Si4 C67 H67C 109.5
H67A C67 H67C 109.5
H67B C67 H67C 109.5
Si4 C68 H68A 109.5
Si4 C68 H68B 109.5
H68A C68 H68B 109.5
Si4 C68 H68C 109.5
H68A C68 H68C 109.5
H68B C68 H68C 109.5
N16 C69 N17 112(2)
N16 C69 C63 123(2)
N17 C69 C63 122.8(19)
N16 C69 Er2 63.5(12)
N17 C69 Er2 64.2(11)
C63 C69 Er2 127.6(15)

loop_
_geom_bond_atom_site_label_1
_geom_bond_atom_site_label_2
_geom_bond_distance
Er1 N7 2.290(16)
Er1 N9 2.306(17)
Er1 N8 2.364(17)
Er1 N3 2.369(18)
Er1 N1 2.372(18)
Er1 N5 2.599(17)
Er1 C28 2.75(2)
Si1 N9 1.72(2)
Si1 C30 1.82(3)
Si1 C32 1.85(3)
Si1 C31 1.89(3)
Si2 N9 1.714(19)
Si2 C34 1.79(4)
Si2 C35 1.92(3)
Si2 C33 1.92(4)
B1 N2 1.53(4)
B1 N6 1.54(3)
B1 N4 1.58(4)
B1 H1 0.6807
N1 C2 1.34(3)
N1 N2 1.39(3)
N2 C4 1.35(3)
N3 N4 1.36(3)
N3 C7 1.41(3)
N4 C9 1.40(4)
N5 C12 1.35(3)
N5 N6 1.38(2)
N6 C14 1.34(3)
N7 C28 1.31(3)
N7 C16 1.50(3)
N8 C28 1.33(3)
N8 C22 1.41(3)
C1 C2 1.47(4)
C1 H1A 0.9600
C1 H1B 0.9600
C1 H1C 0.9600
C2 C3 1.40(4)
C3 C4 1.37(4)
C3 H3A 0.9300
C4 C5 1.52(4)
C5 H5A 0.9600
C5 H5B 0.9600
C5 H5C 0.9600
C6 C7 1.44(4)
C6 H6A 0.9600
C6 H6B 0.9600
C6 H6C 0.9600
C7 C8 1.42(5)
C8 C9 1.22(5)
C8 H8A 0.9300
C9 C10 1.54(6)
C10 H10A 0.9600
C10 H10B 0.9600
C10 H10C 0.9600
C11 C12 1.48(3)
C11 H11A 0.9600
C11 H11B 0.9600
C11 H11C 0.9600
C12 C13 1.39(3)
C13 C14 1.36(3)
C13 H13A 0.9300
C14 C15 1.53(3)
C15 H15A 0.9600
C15 H15B 0.9600
C15 H15C 0.9600
C16 C21 1.48(3)
C16 C17 1.52(3)
C16 H16A 0.9800
C17 C18 1.57(3)
C17 H17A 0.9700
C17 H17B 0.9700
C18 C19 1.42(4)
C18 H18A 0.9700
C18 H18B 0.9700
C19 C20 1.55(5)
C19 H19A 0.9700
C19 H19B 0.9700
C20 C21 1.50(4)
C20 H20A 0.9700
C20 H20B 0.9700
C21 H21A 0.9700
C21 H21B 0.9700
C22 C23 1.48(3)
C22 C27 1.61(3)
C22 H22A 0.9800
C23 C24 1.55(4)
C23 H23A 0.9700
C23 H23B 0.9700
C24 C25 1.48(5)
C24 H24A 0.9700
C24 H24B 0.9700
C25 C26 1.45(4)
C25 H25A 0.9700
C25 H25B 0.9700
C26 C27 1.47(4)
C26 H26A 0.9700
C26 H26B 0.9700
C27 H27A 0.9700
C27 H27B 0.9700
C28 C29 1.47(3)
C29 H29A 0.9600
C29 H29B 0.9600
C29 H29C 0.9600
C30 H30A 0.9600
C30 H30B 0.9600
C30 H30C 0.9600
C31 H31A 0.9600
C31 H31B 0.9600
C31 H31C 0.9600
C32 H32A 0.9600
C32 H32B 0.9600
C32 H32C 0.9600
C33 H33A 0.9600
C33 H33B 0.9600
C33 H33C 0.9600
C34 H34A 0.9600
C34 H34B 0.9600
C34 H34C 0.9600
C35 H35A 0.9600
C35 H35B 0.9600
C35 H35C 0.9600
Er2 N16 2.287(18)
Er2 N17 2.305(16)
Er2 N18 2.335(18)
Er2 N10 2.422(18)
Er2 N12 2.424(18)
Er2 N14 2.446(17)
Er2 C69 2.55(2)
Si3 N18 1.72(2)
Si3 C65 1.88(3)
Si3 C64 1.89(3)
Si3 C63 1.92(2)
Si4 N18 1.70(2)
Si4 C68 1.87(3)
Si4 C66 1.89(3)
Si4 C67 1.91(3)
B2 N11 1.47(3)
B2 N15 1.54(3)
B2 N13 1.55(3)
B2 H2 0.8936
N10 C37 1.37(3)
N10 N11 1.44(2)
N11 C39 1.34(3)
N12 N13 1.38(2)
N12 C42 1.39(3)
N13 C44 1.33(3)
N14 C47 1.31(3)
N14 N15 1.37(3)
N15 C49 1.38(3)
N16 C69 1.31(3)
N16 C51 1.51(3)
N17 C69 1.33(3)
N17 C57 1.48(3)
C36 C37 1.49(3)
C36 H36A 0.9600
C36 H36B 0.9600
C36 H36C 0.9600
C37 C38 1.38(3)
C38 C39 1.36(3)
C38 H38A 0.9300
C39 C40 1.50(3)
C40 H40A 0.9600
C40 H40B 0.9600
C40 H40C 0.9600
C41 C42 1.50(3)
C41 H41A 0.9600
C41 H41B 0.9600
C41 H41C 0.9600
C42 C43 1.40(3)
C43 C44 1.36(3)
C43 H43A 0.9300
C44 C45 1.50(3)
C45 H45A 0.9600
C45 H45B 0.9600
C45 H45C 0.9600
C46 C47 1.48(3)
C46 H46A 0.9600
C46 H46B 0.9600
C46 H46C 0.9600
C47 C48 1.38(3)
C48 C49 1.33(3)
C48 H48A 0.9300
C49 C50 1.52(4)
C50 H50A 0.9600
C50 H50B 0.9600
C50 H50C 0.9600
C51 C52 1.51(3)
C51 C56 1.56(3)
C51 H51A 0.9800
C52 C53 1.57(4)
C52 H52A 0.9700
C52 H52B 0.9700
C53 C54 1.52(4)
C53 H53A 0.9700
C53 H53B 0.9700
C54 C55 1.53(4)
C54 H54A 0.9700
C54 H54B 0.9700
C55 C56 1.82(4)
C55 H55A 0.9700
C55 H55B 0.9700
C56 H56A 0.9700
C56 H56B 0.9700
C57 C58 1.48(4)
C57 C62 1.49(3)
C57 H57A 0.9800
C58 C59 1.56(5)
C58 H58A 0.9700
C58 H58B 0.9700
C59 C60 1.54(5)
C59 H59A 0.9700
C59 H59B 0.9700
C60 C61 1.42(5)
C60 H60A 0.9700
C60 H60B 0.9700
C61 C62 1.53(4)
C61 H61A 0.9700
C61 H61B 0.9700
C62 H62A 0.9700
C62 H62B 0.9700
C63 C69 1.47(3)
C63 H63A 0.9700
C63 H63B 0.9700
C64 H64A 0.9600
C64 H64B 0.9600
C64 H64C 0.9600
C65 H65A 0.9600
C65 H65B 0.9600
C65 H65C 0.9600
C66 H66A 0.9600
C66 H66B 0.9600
C66 H66C 0.9600
C67 H67A 0.9600
C67 H67B 0.9600
C67 H67C 0.9600
C68 H68A 0.9600
C68 H68B 0.9600
C68 H68C 0.9600
